data_2101855
loop_
_publ_author_name
'Fleet, Michael E.'
'Knipe, Stephen W.'

_publ_contact_author
;
     Dr. Michael E. Fleet
     Department of Earth Sciences
     The University of Western Ontario
     London, Ontario, Canada N6A 5B7
;
_publ_contact_author_email mfleet@julian.uwo.ca
_publ_contact_author_fax '519 661 3198'
_publ_contact_author_phone '519 661 3184'
_publ_section_title
;
Structure of Magnesium Hydroxide Sulfate [2MgSO~4~.Mg(OH)~2~],
and Solid Solution in Magnesium Hydroxide Sulfate Hydrate and Caminite
;
_journal_date_accepted 97-01-02
_journal_date_recd_electronic 96-07-16
_journal_issue 3
_journal_name_full 'Acta Crystallographica, Section B'
_journal_page_first 358
_journal_page_last 363
_journal_paper_category FA
_journal_paper_doi 10.1107/S0108768197000104
_journal_volume 53
_journal_year 1997
_chemical_formula_moiety '2Mg S O4 ,Mg (O H )2 '
_chemical_formula_structural '[MgSO~4~.1/2Mg(OH)~2~]'
_chemical_formula_sum 'H2 Mg3 O10 S2'
_chemical_formula_weight 299.07
_chemical_name_common 'magnesium hydroxide sulfate'
_chemical_name_systematic 'magnesium hydroxide sulfate'
_symmetry_cell_setting tetragonal
_symmetry_space_group_name_Hall 'P 41n 2abw'
_symmetry_space_group_name_H-M 'P 43 21 2'
_cell_angle_alpha 90.00
_cell_angle_beta 90.00
_cell_angle_gamma 90.00
_cell_formula_units_Z 4
_cell_length_a 7.4540(10)
_cell_length_b 7.4540(10)
_cell_length_c 12.885(2)
_cell_measurement_reflns_used 20
_cell_measurement_temperature 293(2)
_cell_measurement_theta_max 17.0
_cell_measurement_theta_min 14.2
_cell_volume 716.0
_computing_cell_refinement 'CAD-4 Express (Delft Instruments, 1992)'
_computing_data_collection 'CAD-4 Express (Delft Instruments, 1992)'
_computing_data_reduction 'DATAP77 (Coppens, 1977a)'
_computing_molecular_graphics 'ATOMS (Dowty, 1989, 1995)'
_computing_structure_refinement 'LINEX77 (Coppens, 1977b)'
_computing_structure_solution 'SHELXTL/PC (Siemens, 1993)'
_diffrn_ambient_temperature 293(2)
_diffrn_measurement_device 'Enraf-Nonius CAD4'
_diffrn_measurement_method \w
_diffrn_radiation_monochromator graphite
_diffrn_radiation_source 'fine-focus sealed tube'
_diffrn_radiation_type MoK\a
_diffrn_radiation_wavelength 0.70926
_diffrn_reflns_av_R_equivalents 0.0184
_diffrn_reflns_limit_h_max 13
_diffrn_reflns_limit_h_min 0
_diffrn_reflns_limit_k_max 13
_diffrn_reflns_limit_k_min 0
_diffrn_reflns_limit_l_max 23
_diffrn_reflns_limit_l_min 0
_diffrn_reflns_number 2540
_diffrn_reflns_theta_max 40.0
_diffrn_reflns_theta_min 1.0
_diffrn_standards_decay_% 0
_diffrn_standards_interval_count 500
_diffrn_standards_number 3
_exptl_absorpt_coefficient_mu 1.04
_exptl_absorpt_correction_T_max 0.909
_exptl_absorpt_correction_T_min 0.864
_exptl_absorpt_correction_type 'analytical, Gaussian grid'
_exptl_crystal_colour colourless
_exptl_crystal_density_diffrn 2.774
_exptl_crystal_density_meas ?
_exptl_crystal_description tablet
_exptl_crystal_F_000 600
_exptl_crystal_size_max 0.17
_exptl_crystal_size_mid 0.16
_exptl_crystal_size_min 0.08
_refine_diff_density_max 0.630
_refine_diff_density_min -0.720
_refine_ls_extinction_coef 'g = 0.000123(2)'
_refine_ls_extinction_method 'Coppens & Hamilton (1970)'
_refine_ls_goodness_of_fit_all 1.160
_refine_ls_goodness_of_fit_obs 1.1604
_refine_ls_hydrogen_treatment
;
  H atoms: unconstrained
;
_refine_ls_matrix_type full
_refine_ls_number_parameters 71
_refine_ls_number_reflns 1367
_refine_ls_number_restraints 0
_refine_ls_R_factor_all 0.1352
_refine_ls_R_factor_obs 0.0245
_refine_ls_shift/esd_max 0.00052
_refine_ls_structure_factor_coef F
_refine_ls_weighting_scheme
;1/\s^2^(F),
   \s based on agreement between equivalent reflections,
   unobserved reflections given low weight
;
_refine_ls_wR_factor_all 0.0227
_refine_ls_wR_factor_obs 0.0227
_reflns_number_observed 801
_reflns_number_total 1367
_reflns_observed_criterion >3sigma(I)
_cod_data_source_file br0053.cif
_cod_depositor_comments
;
The following automatic conversions were performed:
'_symmetry_cell_setting' value 'Tetragonal' changed to 'tetragonal'
according to '/home/saulius/struct/CIF-dictionaries/cif_core.dic'
dictionary named 'cif_core.dic' version 2.4.1 from 2010-06-29.

Automatic conversion script
Id: cif_fix_enum 1527 2010-12-29 10:47:43Z saulius 
;
_cod_database_code 2101855

loop_
_symmetry_equiv_pos_as_xyz
'     x,        y,         z'
'1/2 +x,   1/2 -y,    1/4 -z'
'    -x,       -y,    1/2 +z'
'1/2 -x,   1/2 +y,    3/4 -z'
'     y,        x,        -z'
'1/2 +y,   1/2 -x,    1/4 +z'
'1/2 -y,   1/2 +x,    3/4 +z'
'    -y,       -x,    1/2 -z'

loop_
_atom_site_aniso_label
_atom_site_aniso_U_11
_atom_site_aniso_U_22
_atom_site_aniso_U_33
_atom_site_aniso_U_12
_atom_site_aniso_U_13
_atom_site_aniso_U_23
Mg(2) 0.0086(6) 0.0076(6) 0.0085(3) 0.0003(4) 0.0001(4) -0.0011(3)
S 0.0053(9) 0.0061(9) 0.00650(10) -0.0003(3) -0.0003(3) 0.0001(2)
O(1) 0.0138(16) 0.0113(15) 0.0171(8) -0.0049(12) 0.0052(12) -0.0004(9)
O(2) 0.0089(15) 0.0081(15) 0.0160(8) 0.0036(11) -0.0062(11) -0.0003(8)
O(3) 0.0085(13) 0.0080(12) 0.0079(7) -0.0006(7) 0.0004(8) 0.0009(6)
O(4) 0.0093(15) 0.0099(16) 0.0162(7) -0.0039(9) -0.0073(10) 0.0025(7)
O(5) 0.0082(15) 0.0171(17) 0.0169(8) 0.0075(10) 0.0039(11) 0.0016(9)

loop_
_atom_site_label
_atom_site_fract_x
_atom_site_fract_y
_atom_site_fract_z
_atom_site_U_iso_or_equiv
_atom_site_thermal_displace_type
_atom_site_occupancy
_atom_site_type_symbol
Mg(1) 0.1239(4) 0.1239(4) 0.5 0.0079(2) Uiso 1 Mg
Mg(2) 0.1007(2) 0.3555(2) 0.25618(6) 0.0082(2) Uani 1 Mg
S 0.25060(10) 0.99719(9) 0.12740(5) 0.00598(8) Uani 1 S
O(1) 0.1416(6) 0.1099(6) 0.19430(10) 0.0141(5) Uani 1 O
O(2) 0.3696(6) 0.8796(6) 0.18970(10) 0.0110(4) Uani 1 O
O(3) 0.2417(3) 0.4884(3) 0.13780(10) 0.0081(3) Uani 1 O
O(4) 0.1351(6) 0.8737(6) 0.06690(10) 0.0118(4) Uani 1 O
O(5) 0.3555(6) 0.1109(7) 0.05860(10) 0.0140(5) Uani 1 O
H 0.314(5) 0.417(5) 0.117(2) 0.003(9) Uiso 1 H

loop_
_atom_type_symbol
_atom_type_scat_dispersion_real
_atom_type_scat_dispersion_imag
_atom_type_scat_source
Mg 0.042 0.036 'International Tables Vol. IV Tables 2.2A and 2.3.1'
S 0.110 0.124 'International Tables Vol. IV Tables 2.2A and 2.3.1'
O 0.008 0.006 'International Tables Vol. IV Tables 2.2A and 2.3.1'
H 0.0 0.0 'International Tables Vol. IV Tables 2.2A and 2.3.1'

loop_
_geom_angle_atom_site_label_1
_geom_angle_atom_site_label_2
_geom_angle_atom_site_label_3
_geom_angle_site_symmetry_1
_geom_angle_site_symmetry_3
_geom_angle
_geom_angle_publ_flag
O(1) S O(2) 1_565 . 110.80(10) yes
O(1) S O(4) 1_565 . 110.2(4) yes
O(1) S O(5) 1_565 1_565 109.0(4) yes
O(2) S O(4) . . 105.4(4) yes
O(2) S O(5) . 1_565 110.7(4) yes
O(4) S O(5) . 1_565 110.80(10) yes

loop_
_geom_bond_atom_site_label_1
_geom_bond_atom_site_label_2
_geom_bond_site_symmetry_2
_geom_bond_distance
_geom_bond_publ_flag
Mg(1) O(2) 4_545 2.059(5) yes
Mg(1) O(3) 4_545 2.028(2) yes
Mg(1) O(4) 3_565 2.115(3) yes
Mg(1) O(2) 6_455 2.059(5) yes
Mg(1) O(3) 6_455 2.028(2) yes
Mg(1) O(4) 8_655 2.115(3) yes
Mg(2) O(1) . 2.020(5) yes
Mg(2) O(2) 8_665 2.1700(10) yes
Mg(2) O(3) . 2.1010(10) yes
Mg(2) O(3) 6_455 2.0250(10) yes
Mg(2) O(4) 6_455 2.181(5) yes
Mg(2) O(5) 2_455 2.025(2) yes
S O(1) 1_565 1.453(3) yes
S O(2) . 1.482(3) yes
S O(4) . 1.482(3) yes
S O(5) 1_565 1.454(3) yes
H O(3) . 0.80(3) yes
